data_7234649
loop_
_publ_author_name
'Guo, Fang'
'Li, Hai Tao'
'Famulari, Antonino'
'Xin, Lianxin'
'Zhou, Hongjian'
'Zhang, Peng'

_publ_section_title
;
 Stoichiometry mechanosynthesis and interconversion of metal salts
 containing [CuCl3(H2O)]- and [Cu2Cl8]4-
;
_journal_name_full CrystEngComm
_journal_paper_doi 10.1039/C9CE00911F
_journal_year 2019
_chemical_absolute_configuration ad
_chemical_formula_moiety 'Cl8 Cu2, H2 O, C18 H28 N4'
_chemical_formula_sum 'C18 H30 Cl8 Cu2 N4 O'
_chemical_formula_weight 729.14
_space_group_crystal_system orthorhombic
_space_group_IT_number 19
_space_group_name_Hall 'P 2ac 2ab'
_space_group_name_H-M_alt 'P 21 21 21'
_symmetry_space_group_name_Hall 'P 2ac 2ab'
_symmetry_space_group_name_H-M 'P 21 21 21'
_atom_sites_solution_hydrogens mixed
_atom_sites_solution_primary dual
_audit_creation_date 2019-05-30
_audit_creation_method
;
Olex2 1.2-beta
(compiled 2018.05.29 svn.r3508 for OlexSys, GUI svn.r5506)
;
_audit_update_record
;
2019-05-30 deposited with the CCDC.    2019-10-14 downloaded from the CCDC.
;
_cell_angle_alpha 90
_cell_angle_beta 90
_cell_angle_gamma 90
_cell_formula_units_Z 4
_cell_length_a 9.6563(5)
_cell_length_b 11.4146(7)
_cell_length_c 24.6751(14)
_cell_measurement_reflns_used 9314
_cell_measurement_temperature 173.01
_cell_measurement_theta_max 28.311
_cell_measurement_theta_min 3.053
_cell_volume 2719.8(3)
_computing_cell_refinement 'SAINT v8.37A (Bruker, 2015)'
_computing_data_reduction 'SAINT v8.37A (Bruker, 2015)'
_computing_molecular_graphics 'Olex2 (Dolomanov et al., 2009)'
_computing_publication_material 'Olex2 (Dolomanov et al., 2009)'
_computing_structure_refinement 'ShelXL (Sheldrick, 2015)'
_computing_structure_solution 'ShelXT (Sheldrick, 2015)'
_diffrn_ambient_temperature 173.01
_diffrn_measured_fraction_theta_full 0.988
_diffrn_measured_fraction_theta_max 0.988
_diffrn_measurement_device_type 'CCD area detector'
_diffrn_radiation_type MoK\a
_diffrn_radiation_wavelength 0.71073
_diffrn_reflns_av_R_equivalents 0.0204
_diffrn_reflns_av_unetI/netI 0.0174
_diffrn_reflns_Laue_measured_fraction_full 0.988
_diffrn_reflns_Laue_measured_fraction_max 0.988
_diffrn_reflns_limit_h_max 11
_diffrn_reflns_limit_h_min -11
_diffrn_reflns_limit_k_max 13
_diffrn_reflns_limit_k_min -13
_diffrn_reflns_limit_l_max 29
_diffrn_reflns_limit_l_min -29
_diffrn_reflns_number 36360
_diffrn_reflns_point_group_measured_fraction_full 0.978
_diffrn_reflns_point_group_measured_fraction_max 0.978
_diffrn_reflns_theta_full 24.999
_diffrn_reflns_theta_max 24.999
_diffrn_reflns_theta_min 2.884
_exptl_absorpt_coefficient_mu 2.371
_exptl_absorpt_correction_T_max 0.7457
_exptl_absorpt_correction_T_min 0.4615
_exptl_absorpt_correction_type multi-scan
_exptl_absorpt_process_details
;
SADABS-2014/5 (Bruker,2014/5) was used for absorption correction.
wR2(int) was 0.1099 before and 0.0617 after correction.
The Ratio of minimum to maximum transmission is 0.6189.
The \l/2 correction factor is 0.00150.
;
_exptl_crystal_colour brown
_exptl_crystal_colour_primary brown
_exptl_crystal_density_diffrn 1.781
_exptl_crystal_description needle
_exptl_crystal_F_000 1472
_exptl_crystal_size_max 0.25
_exptl_crystal_size_mid 0.11
_exptl_crystal_size_min 0.09
_refine_diff_density_max 0.518
_refine_diff_density_min -1.071
_refine_diff_density_rms 0.093
_refine_ls_abs_structure_details
;
 Flack x determined using 1956 quotients [(I+)-(I-)]/[(I+)+(I-)]
 (Parsons, Flack and Wagner, Acta Cryst. B69 (2013) 249-259).
;
_refine_ls_abs_structure_Flack 0.028(2)
_refine_ls_extinction_method none
_refine_ls_goodness_of_fit_ref 1.243
_refine_ls_hydrogen_treatment constr
_refine_ls_matrix_type full
_refine_ls_number_parameters 301
_refine_ls_number_reflns 4700
_refine_ls_number_restraints 0
_refine_ls_restrained_S_all 1.243
_refine_ls_R_factor_all 0.0213
_refine_ls_R_factor_gt 0.0211
_refine_ls_shift/su_max 0.001
_refine_ls_shift/su_mean 0.000
_refine_ls_structure_factor_coef Fsqd
_refine_ls_weighting_details 'w=1/[\s^2^(Fo^2^)+(0.0292P)^2^+1.1085P] where P=(Fo^2^+2Fc^2^)/3'
_refine_ls_weighting_scheme calc
_refine_ls_wR_factor_gt 0.0543
_refine_ls_wR_factor_ref 0.0544
_reflns_Friedel_coverage 0.736
_reflns_Friedel_fraction_full 0.965
_reflns_Friedel_fraction_max 0.965
_reflns_number_gt 4663
_reflns_number_total 4700
_reflns_threshold_expression 'I > 2\s(I)'
_cod_data_source_file c9ce00911f2.cif
_cod_data_source_block 20180523_4b_0m
_cod_database_code 7234649
_shelx_shelxl_version_number 2014/7
_shelx_space_group_comment
;
The symmetry employed for this shelxl refinement is uniquely defined
by the following loop, which should always be used as a source of
symmetry information in preference to the above space-group names.
They are only intended as comments.
;
_shelx_estimated_absorpt_t_max 0.815
_shelx_estimated_absorpt_t_min 0.589
_olex2_refinement_description
;
1. Fixed Uiso
 At 1.2 times of:
  All C(H) groups, All C(H,H) groups, All N(H) groups, All N(H,H) groups
 At 1.5 times of:
  All O(H,H) groups
2.a Free rotating group:
 O1(H,HA)
2.b Ternary CH refined with riding coordinates:
 C7(H7), C12(H12)
2.c Secondary CH2 refined with riding coordinates:
 N2(H2A,H2B), N3(H3A,H3B), C10(H10A,H10B), C9(H9A,H9B), C8(H8A,H8B), C6(H6A,
 H6B), C11(H11A,H11B), C13(H13A,H13B)
2.d Aromatic/amide H refined with riding coordinates:
 N4(H4), N1(H1), C4(H4A), C2(H2), C15(H15), C18(H18), C1(H1A), C17(H17),
 C14(H14), C5(H5)
;
_olex2_submission_special_instructions 'No special instructions were received'

loop_
_space_group_symop_operation_xyz
'x, y, z'
'-x+1/2, -y, z+1/2'
'-x, y+1/2, -z+1/2'
'x+1/2, -y+1/2, -z'

loop_
_atom_site_label
_atom_site_type_symbol
_atom_site_fract_x
_atom_site_fract_y
_atom_site_fract_z
_atom_site_U_iso_or_equiv
_atom_site_adp_type
_atom_site_occupancy
_atom_site_site_symmetry_order
_atom_site_calc_flag
_atom_site_refinement_flags_posn
Cu1 Cu 0.27735(4) 0.45591(3) 0.61754(2) 0.01116(10) Uani 1 1 d .
Cu2 Cu 0.26599(4) 0.77491(3) 0.62262(2) 0.01155(10) Uani 1 1 d .
Cl8 Cl 0.22797(8) 0.59035(6) 0.68422(3) 0.01308(16) Uani 1 1 d .
Cl7 Cl 0.28850(8) 0.63894(6) 0.55319(3) 0.01320(16) Uani 1 1 d .
Cl5 Cl 0.50360(8) 0.81372(7) 0.62177(3) 0.01535(16) Uani 1 1 d .
Cl3 Cl 0.05958(8) 0.38097(8) 0.62327(3) 0.02050(18) Uani 1 1 d .
Cl1 Cl 0.50450(8) 0.44563(7) 0.65090(3) 0.01505(17) Uani 1 1 d .
Cl6 Cl 0.24231(9) 0.88771(7) 0.70002(3) 0.01823(17) Uani 1 1 d .
Cl2 Cl 0.33496(9) 0.32457(7) 0.55129(3) 0.01808(18) Uani 1 1 d .
Cl4 Cl 0.05963(9) 0.84100(7) 0.59183(3) 0.01967(19) Uani 1 1 d .
O1 O 0.2314(2) 0.1185(2) 0.62887(10) 0.0180(5) Uani 1 1 d .
H H 0.1828 0.0617 0.6427 0.027 Uiso 1 1 d G
HA H 0.1702 0.1708 0.6195 0.027 Uiso 1 1 d G
N2 N 0.4769(3) 0.1841(2) 0.68041(10) 0.0103(5) Uani 1 1 d .
H2A H 0.4795 0.2611 0.6710 0.012 Uiso 1 1 calc R
H2B H 0.4004 0.1519 0.6648 0.012 Uiso 1 1 calc R
N4 N 0.1341(3) -0.1177(3) 0.45262(11) 0.0172(6) Uani 1 1 d .
H4 H 0.0615 -0.1564 0.4407 0.021 Uiso 1 1 calc R
N3 N 0.4847(3) 0.0647(2) 0.57124(10) 0.0101(5) Uani 1 1 d .
H3A H 0.4063 0.1011 0.5829 0.012 Uiso 1 1 calc R
H3B H 0.4817 -0.0108 0.5831 0.012 Uiso 1 1 calc R
N1 N 0.0530(3) 0.2508(3) 0.78931(11) 0.0191(6) Uani 1 1 d .
H1 H -0.0332 0.2656 0.7986 0.023 Uiso 1 1 calc R
C4 C 0.2573(4) 0.3100(3) 0.74582(13) 0.0175(7) Uani 1 1 d .
H4A H 0.3087 0.3677 0.7267 0.021 Uiso 1 1 calc R
C3 C 0.3178(3) 0.2026(3) 0.75906(13) 0.0137(7) Uani 1 1 d .
C7 C 0.6044(3) 0.1238(3) 0.65822(12) 0.0098(6) Uani 1 1 d .
H7 H 0.6051 0.0407 0.6710 0.012 Uiso 1 1 calc R
C12 C 0.6091(3) 0.1249(3) 0.59615(12) 0.0094(6) Uani 1 1 d .
H12 H 0.6120 0.2080 0.5833 0.011 Uiso 1 1 calc R
C10 C 0.8713(3) 0.1213(3) 0.59954(13) 0.0149(7) Uani 1 1 d .
H10A H 0.8781 0.2017 0.5847 0.018 Uiso 1 1 calc R
H10B H 0.9544 0.0771 0.5880 0.018 Uiso 1 1 calc R
C2 C 0.2426(3) 0.1220(3) 0.78880(13) 0.0164(7) Uani 1 1 d .
H2 H 0.2827 0.0489 0.7985 0.020 Uiso 1 1 calc R
C15 C 0.2278(4) 0.0502(3) 0.49339(13) 0.0165(7) Uani 1 1 d .
H15 H 0.2157 0.1258 0.5087 0.020 Uiso 1 1 calc R
C9 C 0.8659(3) 0.1265(3) 0.66124(13) 0.0154(7) Uani 1 1 d .
H9A H 0.8701 0.0461 0.6762 0.018 Uiso 1 1 calc R
H9B H 0.9470 0.1705 0.6750 0.018 Uiso 1 1 calc R
C16 C 0.3597(3) 0.0017(3) 0.48944(13) 0.0120(7) Uani 1 1 d .
C18 C 0.2587(4) -0.1665(3) 0.44781(14) 0.0206(7) Uani 1 1 d .
H18 H 0.2675 -0.2416 0.4316 0.025 Uiso 1 1 calc R
C8 C 0.7335(3) 0.1859(3) 0.68010(12) 0.0140(6) Uani 1 1 d .
H8A H 0.7335 0.2684 0.6677 0.017 Uiso 1 1 calc R
H8B H 0.7307 0.1861 0.7202 0.017 Uiso 1 1 calc R
C1 C 0.1096(4) 0.1483(3) 0.80429(15) 0.0222(8) Uani 1 1 d .
H1A H 0.0580 0.0944 0.8255 0.027 Uiso 1 1 calc R
C17 C 0.3746(4) -0.1093(3) 0.46610(14) 0.0187(7) Uani 1 1 d .
H17 H 0.4635 -0.1444 0.4630 0.022 Uiso 1 1 calc R
C14 C 0.1150(4) -0.0118(3) 0.47498(14) 0.0186(7) Uani 1 1 d .
H14 H 0.0245 0.0201 0.4781 0.022 Uiso 1 1 calc R
C6 C 0.4639(4) 0.1749(4) 0.74136(13) 0.0187(7) Uani 1 1 d .
H6A H 0.4886 0.0946 0.7531 0.022 Uiso 1 1 calc R
H6B H 0.5290 0.2303 0.7588 0.022 Uiso 1 1 calc R
C11 C 0.7421(3) 0.0619(3) 0.57756(13) 0.0135(6) Uani 1 1 d .
H11A H 0.7397 -0.0204 0.5902 0.016 Uiso 1 1 calc R
H11B H 0.7458 0.0613 0.5375 0.016 Uiso 1 1 calc R
C13 C 0.4860(3) 0.0647(3) 0.50973(13) 0.0141(7) Uani 1 1 d .
H13A H 0.4863 0.1463 0.4961 0.017 Uiso 1 1 calc R
H13B H 0.5705 0.0250 0.4964 0.017 Uiso 1 1 calc R
C5 C 0.1222(4) 0.3311(3) 0.76084(14) 0.0187(7) Uani 1 1 d .
H5 H 0.0785 0.4025 0.7510 0.022 Uiso 1 1 calc R

loop_
_atom_site_aniso_label
_atom_site_aniso_U_11
_atom_site_aniso_U_22
_atom_site_aniso_U_33
_atom_site_aniso_U_23
_atom_site_aniso_U_13
_atom_site_aniso_U_12
Cu1 0.01206(19) 0.00875(18) 0.01268(18) -0.00188(14) -0.00081(16) -0.00084(15)
Cu2 0.01275(19) 0.01000(18) 0.01189(19) -0.00233(14) 0.00247(16) 0.00001(15)
Cl8 0.0152(4) 0.0109(3) 0.0132(3) -0.0014(3) 0.0015(3) 0.0006(3)
Cl7 0.0174(4) 0.0108(3) 0.0114(3) -0.0015(3) 0.0014(3) 0.0007(3)
Cl5 0.0139(4) 0.0123(4) 0.0199(4) -0.0018(3) 0.0027(3) -0.0018(3)
Cl3 0.0169(4) 0.0235(4) 0.0211(4) -0.0011(4) -0.0010(3) -0.0098(3)
Cl1 0.0117(4) 0.0157(4) 0.0178(4) 0.0019(3) -0.0021(3) 0.0001(3)
Cl6 0.0249(4) 0.0152(4) 0.0146(4) -0.0056(3) 0.0039(3) -0.0018(4)
Cl2 0.0261(4) 0.0108(4) 0.0174(4) -0.0042(3) 0.0000(3) 0.0011(3)
Cl4 0.0196(4) 0.0212(4) 0.0182(4) 0.0013(3) -0.0013(3) 0.0079(3)
O1 0.0110(11) 0.0176(12) 0.0255(13) 0.0043(10) 0.0000(10) -0.0010(10)
N2 0.0095(13) 0.0133(13) 0.0080(12) -0.0002(10) 0.0001(10) 0.0030(11)
N4 0.0172(14) 0.0182(15) 0.0161(14) 0.0005(12) -0.0072(11) -0.0071(13)
N3 0.0094(12) 0.0119(13) 0.0091(12) -0.0003(10) -0.0012(10) -0.0004(11)
N1 0.0133(13) 0.0282(17) 0.0157(14) -0.0024(13) 0.0058(12) 0.0035(13)
C4 0.0173(17) 0.0185(16) 0.0167(16) 0.0015(13) 0.0011(14) 0.0001(14)
C3 0.0128(16) 0.0214(18) 0.0069(14) -0.0043(13) -0.0009(12) 0.0024(13)
C7 0.0072(14) 0.0126(16) 0.0096(15) -0.0004(13) 0.0013(11) 0.0024(13)
C12 0.0081(14) 0.0098(15) 0.0101(14) 0.0000(12) -0.0009(11) -0.0025(13)
C10 0.0094(14) 0.0196(18) 0.0157(15) -0.0038(14) 0.0016(13) -0.0010(14)
C2 0.0159(16) 0.0165(16) 0.0167(15) 0.0004(13) -0.0021(14) 0.0029(15)
C15 0.0177(17) 0.0155(16) 0.0163(16) -0.0030(13) -0.0041(14) 0.0002(14)
C9 0.0088(15) 0.0210(19) 0.0164(17) 0.0017(14) -0.0009(13) 0.0019(15)
C16 0.0155(16) 0.0131(16) 0.0075(15) -0.0003(12) -0.0019(12) -0.0022(14)
C18 0.027(2) 0.0130(15) 0.0212(17) -0.0041(13) -0.0074(16) -0.0001(15)
C8 0.0110(15) 0.0199(16) 0.0109(14) -0.0022(12) -0.0019(13) -0.0010(14)
C1 0.0190(18) 0.025(2) 0.0221(17) 0.0041(15) 0.0032(15) -0.0038(15)
C17 0.0192(16) 0.0204(18) 0.0164(16) -0.0058(15) -0.0029(14) 0.0031(16)
C14 0.0153(16) 0.0219(19) 0.0186(17) -0.0012(15) -0.0032(14) 0.0012(15)
C6 0.0138(17) 0.036(2) 0.0067(14) 0.0014(14) 0.0016(13) 0.0059(15)
C11 0.0086(15) 0.0172(15) 0.0147(14) -0.0047(12) 0.0015(13) 0.0006(13)
C13 0.0134(16) 0.0208(17) 0.0082(14) -0.0035(13) -0.0002(12) -0.0038(14)
C5 0.0229(18) 0.0189(18) 0.0142(16) -0.0033(14) 0.0009(14) 0.0056(15)

loop_
_atom_type_symbol
_atom_type_description
_atom_type_scat_dispersion_real
_atom_type_scat_dispersion_imag
_atom_type_scat_source
C C 0.0033 0.0016 'International Tables Vol C Tables 4.2.6.8 and 6.1.1.4'
H H 0.0000 0.0000 'International Tables Vol C Tables 4.2.6.8 and 6.1.1.4'
Cl Cl 0.1484 0.1585 'International Tables Vol C Tables 4.2.6.8 and 6.1.1.4'
Cu Cu 0.3201 1.2651 'International Tables Vol C Tables 4.2.6.8 and 6.1.1.4'
N N 0.0061 0.0033 'International Tables Vol C Tables 4.2.6.8 and 6.1.1.4'
O O 0.0106 0.0060 'International Tables Vol C Tables 4.2.6.8 and 6.1.1.4'

loop_
_geom_angle_atom_site_label_1
_geom_angle_atom_site_label_2
_geom_angle_atom_site_label_3
_geom_angle
Cl8 Cu1 Cl7 84.85(3)
Cl8 Cu1 Cl1 88.64(3)
Cl3 Cu1 Cl8 90.85(3)
Cl3 Cu1 Cl7 112.00(3)
Cl3 Cu1 Cl1 145.47(3)
Cl3 Cu1 Cl2 91.30(3)
Cl1 Cu1 Cl7 102.33(3)
Cl2 Cu1 Cl8 177.83(4)
Cl2 Cu1 Cl7 94.55(3)
Cl2 Cu1 Cl1 89.46(3)
Cl7 Cu2 Cl8 84.48(3)
Cl7 Cu2 Cl5 91.61(3)
Cl5 Cu2 Cl8 107.14(3)
Cl6 Cu2 Cl8 87.41(3)
Cl6 Cu2 Cl7 171.84(3)
Cl6 Cu2 Cl5 89.94(3)
Cl4 Cu2 Cl8 109.82(3)
Cl4 Cu2 Cl7 93.30(3)
Cl4 Cu2 Cl5 143.00(4)
Cl4 Cu2 Cl6 90.27(3)
Cu1 Cl8 Cu2 95.30(3)
Cu2 Cl7 Cu1 94.69(3)
H O1 HA 104.4
H2A N2 H2B 107.7
C7 N2 H2A 108.9
C7 N2 H2B 108.9
C6 N2 H2A 108.9
C6 N2 H2B 108.9
C6 N2 C7 113.3(2)
C18 N4 H4 118.7
C18 N4 C14 122.5(3)
C14 N4 H4 118.7
H3A N3 H3B 107.7
C12 N3 H3A 108.9
C12 N3 H3B 108.9
C12 N3 C13 113.5(2)
C13 N3 H3A 108.9
C13 N3 H3B 108.9
C1 N1 H1 118.7
C5 N1 H1 118.7
C5 N1 C1 122.6(3)
C3 C4 H4A 120.4
C5 C4 H4A 120.4
C5 C4 C3 119.1(3)
C4 C3 C6 120.4(3)
C2 C3 C4 119.2(3)
C2 C3 C6 120.3(3)
N2 C7 H7 108.8
N2 C7 C12 112.4(2)
N2 C7 C8 108.9(2)
C12 C7 H7 108.8
C12 C7 C8 108.9(3)
C8 C7 H7 108.8
N3 C12 C7 112.3(2)
N3 C12 H12 109.0
N3 C12 C11 109.1(2)
C7 C12 H12 109.0
C7 C12 C11 108.5(3)
C11 C12 H12 109.0
H10A C10 H10B 108.1
C9 C10 H10A 109.6
C9 C10 H10B 109.6
C11 C10 H10A 109.6
C11 C10 H10B 109.6
C11 C10 C9 110.2(3)
C3 C2 H2 120.2
C1 C2 C3 119.5(3)
C1 C2 H2 120.2
C16 C15 H15 120.1
C14 C15 H15 120.1
C14 C15 C16 119.8(3)
C10 C9 H9A 109.5
C10 C9 H9B 109.5
H9A C9 H9B 108.1
C8 C9 C10 110.6(3)
C8 C9 H9A 109.5
C8 C9 H9B 109.5
C15 C16 C17 118.9(3)
C15 C16 C13 122.0(3)
C17 C16 C13 119.1(3)
N4 C18 H18 119.7
N4 C18 C17 120.6(3)
C17 C18 H18 119.7
C7 C8 H8A 109.3
C7 C8 H8B 109.3
C9 C8 C7 111.7(3)
C9 C8 H8A 109.3
C9 C8 H8B 109.3
H8A C8 H8B 107.9
N1 C1 C2 119.7(3)
N1 C1 H1A 120.2
C2 C1 H1A 120.2
C16 C17 H17 120.6
C18 C17 C16 118.8(3)
C18 C17 H17 120.6
N4 C14 C15 119.4(3)
N4 C14 H14 120.3
C15 C14 H14 120.3
N2 C6 H6A 109.5
N2 C6 H6B 109.5
C3 C6 N2 110.5(3)
C3 C6 H6A 109.5
C3 C6 H6B 109.5
H6A C6 H6B 108.1
C12 C11 H11A 109.3
C12 C11 H11B 109.3
C10 C11 C12 111.7(3)
C10 C11 H11A 109.3
C10 C11 H11B 109.3
H11A C11 H11B 107.9
N3 C13 H13A 109.9
N3 C13 H13B 109.9
C16 C13 N3 109.1(3)
C16 C13 H13A 109.9
C16 C13 H13B 109.9
H13A C13 H13B 108.3
N1 C5 C4 119.8(3)
N1 C5 H5 120.1
C4 C5 H5 120.1

loop_
_geom_bond_atom_site_label_1
_geom_bond_atom_site_label_2
_geom_bond_distance
Cu1 Cl8 2.2998(8)
Cu1 Cl7 2.6263(8)
Cu1 Cl3 2.2746(9)
Cu1 Cl1 2.3457(9)
Cu1 Cl2 2.2869(9)
Cu2 Cl8 2.6236(8)
Cu2 Cl7 2.3219(8)
Cu2 Cl5 2.3370(9)
Cu2 Cl6 2.3146(8)
Cu2 Cl4 2.2620(9)
O1 H 0.8698
O1 HA 0.8710
N2 H2A 0.9100
N2 H2B 0.9100
N2 C7 1.513(4)
N2 C6 1.513(4)
N4 H4 0.8800
N4 C18 1.331(5)
N4 C14 1.342(5)
N3 H3A 0.9100
N3 H3B 0.9100
N3 C12 1.515(4)
N3 C13 1.518(4)
N1 H1 0.8800
N1 C1 1.343(5)
N1 C5 1.334(5)
C4 H4A 0.9500
C4 C3 1.397(5)
C4 C5 1.378(5)
C3 C2 1.383(5)
C3 C6 1.510(4)
C7 H7 1.0000
C7 C12 1.532(4)
C7 C8 1.533(4)
C12 H12 1.0000
C12 C11 1.542(4)
C10 H10A 0.9900
C10 H10B 0.9900
C10 C9 1.525(5)
C10 C11 1.520(4)
C2 H2 0.9500
C2 C1 1.373(5)
C15 H15 0.9500
C15 C16 1.392(5)
C15 C14 1.376(5)
C9 H9A 0.9900
C9 H9B 0.9900
C9 C8 1.520(4)
C16 C17 1.399(5)
C16 C13 1.502(5)
C18 H18 0.9500
C18 C17 1.373(5)
C8 H8A 0.9900
C8 H8B 0.9900
C1 H1A 0.9500
C17 H17 0.9500
C14 H14 0.9500
C6 H6A 0.9900
C6 H6B 0.9900
C11 H11A 0.9900
C11 H11B 0.9900
C13 H13A 0.9900
C13 H13B 0.9900
C5 H5 0.9500
